data_4081706
loop_
_publ_author_name
'Schwamm, Ryan J.'
'Coles, Martyn P.'

_publ_section_title
;
 Catalytic C--C Bond Formation Promoted by Organo- and Amidomagnesium(II)
 Compounds
;
_journal_issue 19
_journal_name_full Organometallics
_journal_page_first 5277
_journal_paper_doi 10.1021/om400909e
_journal_volume 32
_journal_year 2013
_chemical_compound_source 'synthesis as described'
_chemical_formula_moiety 'C48 H74 Mg N4 O'
_chemical_formula_sum 'C48 H74 Mg N4 O'
_chemical_formula_weight 747.42
_chemical_name_systematic
;
 ?
;
_space_group_IT_number 96
_symmetry_cell_setting tetragonal
_symmetry_Int_Tables_number 96
_symmetry_space_group_name_Hall 'P 4nw 2abw'
_symmetry_space_group_name_H-M 'P 43 21 2'
_atom_sites_solution_hydrogens geom
_atom_sites_solution_primary direct
_atom_sites_solution_secondary difmap
_audit_conform_dict_location ftp://ftp.iucr.org/pub/cif_core.dic
_audit_conform_dict_name cif_core.dic
_audit_conform_dict_version 2.3
_audit_creation_date 2013-05-12T20:03:43-00:00
_audit_creation_method 'WinGX routine CIF_UPDATE'
_cell_angle_alpha 90
_cell_angle_beta 90
_cell_angle_gamma 90
_cell_formula_units_Z 4
_cell_length_a 10.24350(13)
_cell_length_b 10.24350(13)
_cell_length_c 43.7040(7)
_cell_measurement_reflns_used 12859
_cell_measurement_temperature 120.0(1)
_cell_measurement_theta_max 73.6860
_cell_measurement_theta_min 4.0160
_cell_volume 4585.83(11)
_computing_cell_refinement
;
CrysAlisPro, Agilent Technologies,
Version 1.171.36.21 (release 14-08-2012 CrysAlis171 .NET)
(compiled Sep 14 2012,17:21:16)
;
_computing_data_collection
;
CrysAlisPro, Agilent Technologies,
Version 1.171.36.21 (release 14-08-2012 CrysAlis171 .NET)
(compiled Sep 14 2012,17:21:16)
;
_computing_data_reduction
;
CrysAlisPro, Agilent Technologies,
Version 1.171.36.21 (release 14-08-2012 CrysAlis171 .NET)
(compiled Sep 14 2012,17:21:16)
;
_computing_molecular_graphics
;
O. V. Dolomanov, L. J. Bourhis, R. J. Gildea, J. A. K. Howard and H. Puschmann,
OLEX2: a complete structure solution, refinement and analysis program.
J. Appl. Cryst. (2009). 42, 339-341.
;
_computing_publication_material
;
O. V. Dolomanov, L. J. Bourhis, R. J. Gildea, J. A. K. Howard and H. Puschmann,
OLEX2: a complete structure solution, refinement and analysis program.
J. Appl. Cryst. (2009). 42, 339-341.
;
_computing_structure_refinement
;
SHELXL, G.M. Sheldrick, Acta Cryst.
(2008). A64, 112-122
;
_computing_structure_solution
;
SHELXS, G.M. Sheldrick, Acta Cryst.
(2008). A64, 112-122
;
_diffrn_ambient_temperature 120.01(10)
_diffrn_detector_area_resol_mean 5.3250
_diffrn_measured_fraction_theta_full 0.9992
_diffrn_measured_fraction_theta_max 0.9953
_diffrn_measurement_details
;
;
_diffrn_measurement_device_type 'SuperNova, Dual, Cu at zero, Atlas'
_diffrn_measurement_method '\w scans'
_diffrn_orient_matrix_UB_11 -0.1503923000
_diffrn_orient_matrix_UB_12 0.0017358000
_diffrn_orient_matrix_UB_13 0.0009644000
_diffrn_orient_matrix_UB_21 0.0031982000
_diffrn_orient_matrix_UB_22 0.1382054000
_diffrn_orient_matrix_UB_23 0.0138316000
_diffrn_orient_matrix_UB_31 -0.0031615000
_diffrn_orient_matrix_UB_32 0.0591296000
_diffrn_orient_matrix_UB_33 -0.0324076000
_diffrn_radiation_monochromator mirror
_diffrn_radiation_source 'SuperNova (Cu) X-ray Source'
_diffrn_radiation_type 'Cu K\a'
_diffrn_radiation_wavelength 1.5418
_diffrn_reflns_av_R_equivalents 0.0594
_diffrn_reflns_av_sigmaI/netI 0.0726
_diffrn_reflns_limit_h_max 12
_diffrn_reflns_limit_h_min -12
_diffrn_reflns_limit_k_max 12
_diffrn_reflns_limit_k_min -12
_diffrn_reflns_limit_l_max 54
_diffrn_reflns_limit_l_min -54
_diffrn_reflns_number 33918
_diffrn_reflns_theta_full 66.9682
_diffrn_reflns_theta_max 73.7924
_diffrn_reflns_theta_min 3.0334
_exptl_absorpt_coefficient_mu 0.609
_exptl_absorpt_correction_T_max 1.782
_exptl_absorpt_correction_T_min 0.924
_exptl_absorpt_correction_type gaussian
_exptl_absorpt_process_details
;
CrysAlisPro, Agilent Technologies,
Version 1.171.36.28 (release 01-02-2013 CrysAlis171 .NET)
(compiled Feb 1 2013,16:14:44)
Numerical absorption correction based on gaussian integration
 over a multifaceted crystal model.
;
_exptl_crystal_colour colorless
_exptl_crystal_density_diffrn 1.083
_exptl_crystal_density_method 'not measured'
_exptl_crystal_F_000 1640
_exptl_crystal_size_max 0.2556
_exptl_crystal_size_mid 0.0940
_exptl_crystal_size_min 0.0464
_refine_diff_density_max 0.243
_refine_diff_density_min -0.209
_refine_diff_density_rms 0.035
_refine_ls_abs_structure_details 'Flack H D (1983), Acta Cryst. A39, 876-881'
_refine_ls_abs_structure_Flack -0.02(5)
_refine_ls_extinction_method none
_refine_ls_goodness_of_fit_ref 1.044
_refine_ls_hydrogen_treatment constr
_refine_ls_matrix_type full
_refine_ls_number_parameters 248
_refine_ls_number_reflns 4630
_refine_ls_number_restraints 0
_refine_ls_restrained_S_all 1.044
_refine_ls_R_factor_all 0.0399
_refine_ls_R_factor_gt 0.0365
_refine_ls_shift/su_max 0
_refine_ls_shift/su_mean 0
_refine_ls_structure_factor_coef Fsqd
_refine_ls_weighting_details 'calc w=1/[\s^2^(Fo^2^)+(0.0485P)^2^+0.8956P] where P=(Fo^2^+2Fc^2^)/3'
_refine_ls_weighting_scheme calc
_refine_ls_wR_factor_gt 0.0918
_refine_ls_wR_factor_ref 0.094
_reflns_number_gt 4344
_reflns_number_total 4630
_reflns_threshold_expression >2sigma(I)
_cod_data_source_file om400909e_si_002.cif
_cod_data_source_block Compound-2
_cod_database_code 4081706

loop_
_symmetry_equiv_pos_as_xyz
'x, y, z'
'-y+1/2, x+1/2, z+3/4'
'-x, -y, z+1/2'
'y+1/2, -x+1/2, z+1/4'
'x+1/2, -y+1/2, -z+1/4'
'-x+1/2, y+1/2, -z+3/4'
'y, x, -z'
'-y, -x, -z+1/2'

loop_
_atom_site_label
_atom_site_type_symbol
_atom_site_fract_x
_atom_site_fract_y
_atom_site_fract_z
_atom_site_U_iso_or_equiv
_atom_site_adp_type
_atom_site_occupancy
_atom_site_symmetry_multiplicity
_atom_site_calc_flag
_atom_site_refinement_flags
Mg Mg 0.41214(5) 0.41214(5) 0 0.02085(14) Uani 1 2 d S
O O 0.55335(10) 0.55335(10) 0 0.0297(3) Uani 1 2 d S
N1 N 0.50210(12) 0.22937(12) -0.00445(3) 0.0221(2) Uani 1 1 d .
N2 N 0.47548(13) 0.31543(12) 0.04238(3) 0.0242(3) Uani 1 1 d .
C1 C 0.51482(13) 0.21513(14) 0.02575(3) 0.0209(3) Uani 1 1 d .
C2 C 0.56574(15) 0.09192(14) 0.04051(3) 0.0223(3) Uani 1 1 d .
C3 C 0.47488(16) 0.00377(15) 0.05296(3) 0.0262(3) Uani 1 1 d .
C4 C 0.52070(18) -0.10277(16) 0.06996(3) 0.0309(3) Uani 1 1 d .
H4 H 0.4598 -0.1622 0.0786 0.037 Uiso 1 1 calc R
C5 C 0.65340(18) -0.12337(15) 0.07446(3) 0.0312(4) Uani 1 1 d .
C6 C 0.74113(16) -0.03875(16) 0.06088(3) 0.0284(3) Uani 1 1 d .
H6 H 0.832 -0.0546 0.063 0.034 Uiso 1 1 calc R
C7 C 0.69939(15) 0.06960(14) 0.04402(3) 0.0246(3) Uani 1 1 d .
C8 C 0.33018(17) 0.02310(18) 0.04901(4) 0.0357(4) Uani 1 1 d .
H8A H 0.3037 0.1046 0.059 0.054 Uiso 1 1 calc R
H8B H 0.2834 -0.0503 0.0583 0.054 Uiso 1 1 calc R
H8C H 0.3093 0.0276 0.0271 0.054 Uiso 1 1 calc R
C9 C 0.7023(2) -0.23397(18) 0.09439(4) 0.0433(5) Uani 1 1 d .
H9A H 0.754 -0.2946 0.082 0.065 Uiso 1 1 calc R
H9B H 0.6277 -0.2804 0.1033 0.065 Uiso 1 1 calc R
H9C H 0.7569 -0.1985 0.1108 0.065 Uiso 1 1 calc R
C10 C 0.80080(16) 0.15957(17) 0.03059(4) 0.0325(3) Uani 1 1 d .
H10A H 0.8423 0.1172 0.013 0.049 Uiso 1 1 calc R
H10B H 0.867 0.1792 0.0461 0.049 Uiso 1 1 calc R
H10C H 0.759 0.2408 0.0239 0.049 Uiso 1 1 calc R
C11 C 0.54336(15) 0.12866(14) -0.02572(3) 0.0249(3) Uani 1 1 d .
H11 H 0.585 0.0564 -0.0138 0.03 Uiso 1 1 calc R
C12 C 0.42688(17) 0.07284(16) -0.04326(3) 0.0301(3) Uani 1 1 d .
H12A H 0.378 0.1453 -0.0529 0.036 Uiso 1 1 calc R
H12B H 0.3675 0.0286 -0.0287 0.036 Uiso 1 1 calc R
C13 C 0.4691(2) -0.02430(17) -0.06795(4) 0.0388(4) Uani 1 1 d .
H13A H 0.5076 -0.1023 -0.0581 0.047 Uiso 1 1 calc R
H13B H 0.3915 -0.0528 -0.0797 0.047 Uiso 1 1 calc R
C14 C 0.5682(2) 0.03478(18) -0.08976(3) 0.0390(4) Uani 1 1 d .
H14A H 0.5274 0.1075 -0.1012 0.047 Uiso 1 1 calc R
H14B H 0.5965 -0.032 -0.1047 0.047 Uiso 1 1 calc R
C15 C 0.68671(19) 0.0854(2) -0.07207(4) 0.0398(4) Uani 1 1 d .
H15A H 0.7319 0.0114 -0.0621 0.048 Uiso 1 1 calc R
H15B H 0.7487 0.127 -0.0864 0.048 Uiso 1 1 calc R
C16 C 0.64472(16) 0.18449(16) -0.04788(3) 0.0289(3) Uani 1 1 d .
H16A H 0.6076 0.2622 -0.0582 0.035 Uiso 1 1 calc R
H16B H 0.7224 0.213 -0.0362 0.035 Uiso 1 1 calc R
C17 C 0.49779(16) 0.31692(15) 0.07546(3) 0.0268(3) Uani 1 1 d .
H17 H 0.5203 0.2265 0.0822 0.032 Uiso 1 1 calc R
C18 C 0.37717(17) 0.3614(2) 0.09268(3) 0.0355(4) Uani 1 1 d .
H18A H 0.3038 0.3016 0.088 0.043 Uiso 1 1 calc R
H18B H 0.3524 0.4499 0.0857 0.043 Uiso 1 1 calc R
C19 C 0.40055(19) 0.3639(2) 0.12731(3) 0.0406(4) Uani 1 1 d .
H19A H 0.3211 0.3964 0.1377 0.049 Uiso 1 1 calc R
H19B H 0.4175 0.274 0.1346 0.049 Uiso 1 1 calc R
C20 C 0.51506(18) 0.45030(19) 0.13549(4) 0.0377(4) Uani 1 1 d .
H20A H 0.4928 0.5423 0.1309 0.045 Uiso 1 1 calc R
H20B H 0.5327 0.4433 0.1577 0.045 Uiso 1 1 calc R
C21 C 0.63612(19) 0.4125(3) 0.11788(4) 0.0524(6) Uani 1 1 d .
H21A H 0.6668 0.3261 0.125 0.063 Uiso 1 1 calc R
H21B H 0.706 0.4769 0.122 0.063 Uiso 1 1 calc R
C22 C 0.61056(18) 0.4067(2) 0.08334(4) 0.0488(5) Uani 1 1 d .
H22A H 0.591 0.4957 0.0758 0.059 Uiso 1 1 calc R
H22B H 0.6903 0.3757 0.0728 0.059 Uiso 1 1 calc R
C23 C 0.52842(15) 0.69158(14) -0.00060(4) 0.0283(3) Uani 1 1 d .
H23A H 0.4934 0.7215 0.0193 0.034 Uiso 1 1 calc R
H23B H 0.4647 0.7134 -0.0168 0.034 Uiso 1 1 calc R
C24 C 0.65881(16) 0.75458(15) -0.00706(4) 0.0303(3) Uani 1 1 d .
H24A H 0.6652 0.8415 0.0027 0.036 Uiso 1 1 calc R
H24B H 0.6738 0.764 -0.0293 0.036 Uiso 1 1 calc R

loop_
_atom_site_aniso_label
_atom_site_aniso_U_11
_atom_site_aniso_U_22
_atom_site_aniso_U_33
_atom_site_aniso_U_23
_atom_site_aniso_U_13
_atom_site_aniso_U_12
Mg 0.0223(2) 0.0223(2) 0.0180(3) -0.00039(17) 0.00039(17) 0.0016(2)
O 0.0234(5) 0.0234(5) 0.0423(9) 0.0019(5) -0.0019(5) 0.0008(6)
N1 0.0275(6) 0.0218(6) 0.0171(5) -0.0005(4) 0.0000(5) 0.0023(5)
N2 0.0311(7) 0.0257(6) 0.0159(5) -0.0008(4) -0.0001(5) 0.0044(5)
C1 0.0196(6) 0.0243(7) 0.0189(6) 0.0012(5) -0.0009(5) -0.0024(5)
C2 0.0307(8) 0.0206(6) 0.0157(6) -0.0021(5) -0.0003(5) 0.0001(6)
C3 0.0351(8) 0.0243(7) 0.0191(6) -0.0025(5) 0.0029(6) -0.0020(6)
C4 0.0479(10) 0.0244(8) 0.0203(6) -0.0008(6) 0.0062(6) -0.0033(7)
C5 0.0506(10) 0.0253(8) 0.0178(6) -0.0020(6) 0.0006(6) 0.0069(7)
C6 0.0374(8) 0.0280(8) 0.0199(6) -0.0042(6) -0.0049(6) 0.0083(6)
C7 0.0322(8) 0.0233(7) 0.0184(6) -0.0040(5) -0.0024(5) 0.0019(6)
C8 0.0349(9) 0.0348(9) 0.0373(8) 0.0019(7) 0.0037(7) -0.0084(7)
C9 0.0691(13) 0.0328(9) 0.0282(8) 0.0067(7) 0.0035(8) 0.0128(9)
C10 0.0274(8) 0.0344(9) 0.0356(8) 0.0037(7) -0.0019(6) 0.0028(6)
C11 0.0340(8) 0.0234(7) 0.0173(6) -0.0020(5) -0.0027(6) 0.0032(6)
C12 0.0371(9) 0.0301(8) 0.0232(7) 0.0007(6) -0.0014(6) -0.0070(7)
C13 0.0625(12) 0.0288(8) 0.0251(8) -0.0044(6) -0.0107(8) -0.0025(8)
C14 0.0608(12) 0.0378(9) 0.0184(7) -0.0063(6) -0.0028(7) 0.0112(9)
C15 0.0450(10) 0.0513(11) 0.0230(7) -0.0044(7) 0.0036(7) 0.0160(8)
C16 0.0281(7) 0.0377(9) 0.0210(7) -0.0030(6) 0.0007(6) 0.0037(6)
C17 0.0361(8) 0.0272(7) 0.0171(6) -0.0004(5) -0.0030(6) 0.0063(6)
C18 0.0336(9) 0.0530(11) 0.0199(7) -0.0030(7) 0.0024(6) -0.0015(8)
C19 0.0443(10) 0.0575(11) 0.0199(7) -0.0035(7) 0.0037(7) -0.0054(9)
C20 0.0451(10) 0.0474(10) 0.0207(7) -0.0069(7) 0.0001(7) -0.0013(8)
C21 0.0334(9) 0.0959(17) 0.0278(8) -0.0178(10) -0.0045(7) -0.0039(10)
C22 0.0320(9) 0.0903(16) 0.0241(8) -0.0143(9) 0.0033(7) -0.0123(10)
C23 0.0267(7) 0.0241(7) 0.0342(8) -0.0023(6) 0.0000(6) 0.0047(6)
C24 0.0317(9) 0.0264(8) 0.0329(8) 0.0036(6) -0.0022(6) -0.0006(6)

loop_
_atom_type_symbol
_atom_type_description
_atom_type_scat_dispersion_real
_atom_type_scat_dispersion_imag
_atom_type_scat_source
C C 0.0181 0.0091 'International Tables Vol C Tables 4.2.6.8 and 6.1.1.4'
H H 0 0 'International Tables Vol C Tables 4.2.6.8 and 6.1.1.4'
N N 0.0311 0.018 'International Tables Vol C Tables 4.2.6.8 and 6.1.1.4'
O O 0.0492 0.0322 'International Tables Vol C Tables 4.2.6.8 and 6.1.1.4'
Mg Mg 0.1719 0.1771 'International Tables Vol C Tables 4.2.6.8 and 6.1.1.4'

loop_
_geom_angle_atom_site_label_1
_geom_angle_atom_site_label_2
_geom_angle_atom_site_label_3
_geom_angle
_geom_angle_site_symmetry_1
_geom_angle_site_symmetry_3
O Mg N1 108.71(4) . 7
O Mg N1 108.71(4) . .
N1 Mg N1 142.59(8) 7 .
O Mg N2 96.31(4) . .
N1 Mg N2 112.56(5) 7 .
N1 Mg N2 62.99(4) . .
O Mg N2 96.31(4) . 7
N1 Mg N2 62.99(4) 7 7
N1 Mg N2 112.56(5) . 7
N2 Mg N2 167.38(8) . 7
O Mg C1 105.61(3) . 7
N1 Mg C1 31.67(4) 7 7
N1 Mg C1 132.73(5) . 7
N2 Mg C1 142.64(5) . 7
N2 Mg C1 31.35(4) 7 7
O Mg C1 105.61(3) . .
N1 Mg C1 132.73(5) 7 .
N1 Mg C1 31.67(4) . .
N2 Mg C1 31.35(4) . .
N2 Mg C1 142.64(5) 7 .
C1 Mg C1 148.78(7) 7 .
C23 O C23 110.46(16) . 7
C23 O Mg 124.77(8) . .
C23 O Mg 124.77(8) 7 .
C1 N1 C11 121.82(12) . .
C1 N1 Mg 92.80(9) . .
C11 N1 Mg 145.32(9) . .
C1 N2 C17 120.23(12) . .
C1 N2 Mg 88.70(8) . .
C17 N2 Mg 150.87(10) . .
N2 C1 N1 115.41(13) . .
N2 C1 C2 121.37(12) . .
N1 C1 C2 123.19(12) . .
N2 C1 Mg 59.95(7) . .
N1 C1 Mg 55.53(7) . .
C2 C1 Mg 175.32(10) . .
C7 C2 C3 120.08(14) . .
C7 C2 C1 121.49(13) . .
C3 C2 C1 118.24(13) . .
C4 C3 C2 118.92(15) . .
C4 C3 C8 119.55(15) . .
C2 C3 C8 121.52(14) . .
C5 C4 C3 121.39(15) . .
C5 C4 H4 119.3 . .
C3 C4 H4 119.3 . .
C6 C5 C4 118.68(15) . .
C6 C5 C9 120.07(16) . .
C4 C5 C9 121.23(16) . .
C5 C6 C7 121.66(15) . .
C5 C6 H6 119.2 . .
C7 C6 H6 119.2 . .
C2 C7 C6 119.17(14) . .
C2 C7 C10 122.18(13) . .
C6 C7 C10 118.65(14) . .
C3 C8 H8A 109.5 . .
C3 C8 H8B 109.5 . .
H8A C8 H8B 109.5 . .
C3 C8 H8C 109.5 . .
H8A C8 H8C 109.5 . .
H8B C8 H8C 109.5 . .
C5 C9 H9A 109.5 . .
C5 C9 H9B 109.5 . .
H9A C9 H9B 109.5 . .
C5 C9 H9C 109.5 . .
H9A C9 H9C 109.5 . .
H9B C9 H9C 109.5 . .
C7 C10 H10A 109.5 . .
C7 C10 H10B 109.5 . .
H10A C10 H10B 109.5 . .
C7 C10 H10C 109.5 . .
H10A C10 H10C 109.5 . .
H10B C10 H10C 109.5 . .
N1 C11 C12 111.08(13) . .
N1 C11 C16 109.70(12) . .
C12 C11 C16 110.59(12) . .
N1 C11 H11 108.5 . .
C12 C11 H11 108.5 . .
C16 C11 H11 108.5 . .
C11 C12 C13 112.10(14) . .
C11 C12 H12A 109.2 . .
C13 C12 H12A 109.2 . .
C11 C12 H12B 109.2 . .
C13 C12 H12B 109.2 . .
H12A C12 H12B 107.9 . .
C14 C13 C12 111.87(14) . .
C14 C13 H13A 109.2 . .
C12 C13 H13A 109.2 . .
C14 C13 H13B 109.2 . .
C12 C13 H13B 109.2 . .
H13A C13 H13B 107.9 . .
C13 C14 C15 110.38(13) . .
C13 C14 H14A 109.6 . .
C15 C14 H14A 109.6 . .
C13 C14 H14B 109.6 . .
C15 C14 H14B 109.6 . .
H14A C14 H14B 108.1 . .
C16 C15 C14 110.58(14) . .
C16 C15 H15A 109.5 . .
C14 C15 H15A 109.5 . .
C16 C15 H15B 109.5 . .
C14 C15 H15B 109.5 . .
H15A C15 H15B 108.1 . .
C15 C16 C11 112.39(14) . .
C15 C16 H16A 109.1 . .
C11 C16 H16A 109.1 . .
C15 C16 H16B 109.1 . .
C11 C16 H16B 109.1 . .
H16A C16 H16B 107.9 . .
N2 C17 C22 110.46(13) . .
N2 C17 C18 111.46(12) . .
C22 C17 C18 109.00(14) . .
N2 C17 H17 108.6 . .
C22 C17 H17 108.6 . .
C18 C17 H17 108.6 . .
C17 C18 C19 111.57(14) . .
C17 C18 H18A 109.3 . .
C19 C18 H18A 109.3 . .
C17 C18 H18B 109.3 . .
C19 C18 H18B 109.3 . .
H18A C18 H18B 108 . .
C20 C19 C18 111.36(14) . .
C20 C19 H19A 109.4 . .
C18 C19 H19A 109.4 . .
C20 C19 H19B 109.4 . .
C18 C19 H19B 109.4 . .
H19A C19 H19B 108 . .
C21 C20 C19 111.50(15) . .
C21 C20 H20A 109.3 . .
C19 C20 H20A 109.3 . .
C21 C20 H20B 109.3 . .
C19 C20 H20B 109.3 . .
H20A C20 H20B 108 . .
C20 C21 C22 111.80(16) . .
C20 C21 H21A 109.3 . .
C22 C21 H21A 109.3 . .
C20 C21 H21B 109.3 . .
C22 C21 H21B 109.3 . .
H21A C21 H21B 107.9 . .
C17 C22 C21 112.15(16) . .
C17 C22 H22A 109.2 . .
C21 C22 H22A 109.2 . .
C17 C22 H22B 109.2 . .
C21 C22 H22B 109.2 . .
H22A C22 H22B 107.9 . .
O C23 C24 105.49(12) . .
O C23 H23A 110.6 . .
C24 C23 H23A 110.6 . .
O C23 H23B 110.6 . .
C24 C23 H23B 110.6 . .
H23A C23 H23B 108.8 . .
C23 C24 C24 102.67(9) . 7
C23 C24 H24A 111.2 . .
C24 C24 H24A 111.2 7 .
C23 C24 H24B 111.2 . .
C24 C24 H24B 111.2 7 .
H24A C24 H24B 109.1 . .

loop_
_geom_bond_atom_site_label_1
_geom_bond_atom_site_label_2
_geom_bond_distance
_geom_bond_site_symmetry_2
Mg O 2.0456(16) .
Mg N1 2.0957(12) 7
Mg N1 2.0957(12) .
Mg N2 2.1982(12) .
Mg N2 2.1982(12) 7
Mg C1 2.5389(14) 7
Mg C1 2.5389(14) .
O C23 1.4391(16) .
O C23 1.4391(16) 7
N1 C1 1.3345(18) .
N1 C11 1.4515(18) .
N2 C1 1.3212(19) .
N2 C17 1.4640(17) .
C1 C2 1.510(2) .
C2 C7 1.396(2) .
C2 C3 1.406(2) .
C3 C4 1.401(2) .
C3 C8 1.505(2) .
C4 C5 1.390(3) .
C4 H4 0.95 .
C5 C6 1.382(2) .
C5 C9 1.515(2) .
C6 C7 1.399(2) .
C6 H6 0.95 .
C7 C10 1.508(2) .
C8 H8A 0.98 .
C8 H8B 0.98 .
C8 H8C 0.98 .
C9 H9A 0.98 .
C9 H9B 0.98 .
C9 H9C 0.98 .
C10 H10A 0.98 .
C10 H10B 0.98 .
C10 H10C 0.98 .
C11 C12 1.529(2) .
C11 C16 1.531(2) .
C11 H11 1 .
C12 C13 1.530(2) .
C12 H12A 0.99 .
C12 H12B 0.99 .
C13 C14 1.518(3) .
C13 H13A 0.99 .
C13 H13B 0.99 .
C14 C15 1.530(3) .
C14 H14A 0.99 .
C14 H14B 0.99 .
C15 C16 1.527(2) .
C15 H15A 0.99 .
C15 H15B 0.99 .
C16 H16A 0.99 .
C16 H16B 0.99 .
C17 C22 1.516(2) .
C17 C18 1.517(2) .
C17 H17 1 .
C18 C19 1.533(2) .
C18 H18A 0.99 .
C18 H18B 0.99 .
C19 C20 1.512(3) .
C19 H19A 0.99 .
C19 H19B 0.99 .
C20 C21 1.510(3) .
C20 H20A 0.99 .
C20 H20B 0.99 .
C21 C22 1.534(2) .
C21 H21A 0.99 .
C21 H21B 0.99 .
C22 H22A 0.99 .
C22 H22B 0.99 .
C23 C24 1.510(2) .
C23 H23A 0.99 .
C23 H23B 0.99 .
C24 C24 1.518(3) 7
C24 H24A 0.99 .
C24 H24B 0.99 .
